data_2023208
loop_
_publ_author_name
'Ibrahimova, Nigar Z.'
'Tagiyev, Dilgam B.'
'Lyatifov, Iltifat U.'
'Akkurt, Mehmet'
'Hasanov, Khudayar I.'
'Bhattarai, Ajaya'

_publ_section_title
;
 Crystal structure of
 bis[(\h5-tert-butylcyclopentadienyl)tricarbonylmolybdenum(I)](Mo---Mo)
;
_journal_coeditor_code WM5725
_journal_issue 8
_journal_name_full 'Acta Crystallographica Section E Crystallographic Communications'
_journal_paper_doi 10.1107/S2056989024006959
_journal_volume 80
_journal_year 2024
_chemical_formula_iupac '[Mo2 (C9 H13)2 (C O)6]'
_chemical_formula_moiety 'C24 H26 Mo2 O6'
_chemical_formula_sum 'C24 H26 Mo2 O6'
_chemical_formula_weight 602.3458
_chemical_name_systematic Bis[(\h^5^-<i>tert</i>-butylcyclopentadienyl)tricarbonylmolybdenum(I)](<i>Mo</i>---<i>Mo</i>)
_space_group_crystal_system monoclinic
_space_group_IT_number 14
_space_group_name_Hall '-P 2ybc'
_space_group_name_H-M_alt 'P 1 21/c 1'
_atom_sites_solution_hydrogens geom
_audit_creation_method SHELXL-2019/3
_cell_angle_alpha 90
_cell_angle_beta 105.490(2)
_cell_angle_gamma 90
_cell_formula_units_Z 2
_cell_length_a 12.1857(7)
_cell_length_b 8.0515(5)
_cell_length_c 12.6153(8)
_cell_measurement_reflns_used 3077
_cell_measurement_temperature 150(2)
_cell_measurement_theta_max 23.63
_cell_measurement_theta_min 3.03
_cell_volume 1192.77(13)
_computing_cell_refinement
;
SAINT (Bruker, 2018)
;
_computing_data_collection
;
<i>APEX4</i> (Bruker, 2018)
;
_computing_data_reduction
;
SAINT (Bruker, 2018)
;
_computing_molecular_graphics
;
ORTEP-3 for Windows (Farrugia, 2012)
;
_computing_publication_material
;
PLATON (Spek, 2020)
;
_computing_structure_refinement
;
<i>SHELXL2018</i> (Sheldrick, 2015b)
;
_computing_structure_solution
;
<i>SHELXT</i> (Sheldrick, 2015a)
;
_diffrn_ambient_temperature 150(2)
_diffrn_measured_fraction_theta_full 1.000
_diffrn_measured_fraction_theta_max 0.998
_diffrn_measurement_device_type 'Bruker D8 Quest PHOTON 100 detector'
_diffrn_measurement_method '\f and \w scans'
_diffrn_radiation_type MoK\a
_diffrn_radiation_wavelength 0.71073
_diffrn_reflns_av_R_equivalents 0.0508
_diffrn_reflns_av_unetI/netI 0.0386
_diffrn_reflns_limit_h_max 14
_diffrn_reflns_limit_h_min -11
_diffrn_reflns_limit_k_max 9
_diffrn_reflns_limit_k_min -8
_diffrn_reflns_limit_l_max 12
_diffrn_reflns_limit_l_min -15
_diffrn_reflns_number 13856
_diffrn_reflns_theta_full 25.242
_diffrn_reflns_theta_max 25.740
_diffrn_reflns_theta_min 1.734
_diffrn_standards_decay_% 0
_diffrn_standards_interval_count 0
_diffrn_standards_interval_time 0
_diffrn_standards_number 0
_exptl_absorpt_coefficient_mu 1.088
_exptl_absorpt_correction_T_max 0.845
_exptl_absorpt_correction_T_min 0.692
_exptl_absorpt_correction_type multi-scan
_exptl_absorpt_process_details
;
(SADABS; Krause <i>et al.</i>,  2015)
;
_exptl_crystal_colour red
_exptl_crystal_density_diffrn 1.677
_exptl_crystal_description prism
_exptl_crystal_F_000 604
_exptl_crystal_size_max 0.340
_exptl_crystal_size_mid 0.270
_exptl_crystal_size_min 0.140
_refine_diff_density_max 0.379
_refine_diff_density_min -0.341
_refine_ls_extinction_method none
_refine_ls_goodness_of_fit_ref 1.027
_refine_ls_hydrogen_treatment constr
_refine_ls_matrix_type full
_refine_ls_number_parameters 148
_refine_ls_number_reflns 2269
_refine_ls_number_restraints 0
_refine_ls_restrained_S_all 1.027
_refine_ls_R_factor_all 0.0362
_refine_ls_R_factor_gt 0.0252
_refine_ls_shift/su_max 0.001
_refine_ls_shift/su_mean 0.000
_refine_ls_structure_factor_coef Fsqd
_refine_ls_weighting_details 'w=1/[\s^2^(Fo^2^)+(0.0188P)^2^+0.5962P] where P=(Fo^2^+2Fc^2^)/3'
_refine_ls_weighting_scheme calc
_refine_ls_wR_factor_gt 0.0495
_refine_ls_wR_factor_ref 0.0536
_reflns_number_gt 1892
_reflns_number_total 2269
_reflns_threshold_expression 'I > 2\s(I)'
_cod_data_source_file wm5725.cif
_cod_data_source_block I
_cod_original_sg_symbol_H-M 'P 21/c'
_cod_database_code 2023208
_shelx_space_group_comment
;
The symmetry employed for this shelxl refinement is uniquely defined
by the following loop, which should always be used as a source of
symmetry information in preference to the above space-group names.
They are only intended as comments.
;
_shelx_estimated_absorpt_t_min 0.709
_shelx_estimated_absorpt_t_max 0.863

loop_
_space_group_symop_operation_xyz
'x, y, z'
'-x, y+1/2, -z+1/2'
'-x, -y, -z'
'x, -y-1/2, z-1/2'

loop_
_atom_site_type_symbol
_atom_site_label
_atom_site_fract_x
_atom_site_fract_y
_atom_site_fract_z
_atom_site_U_iso_or_equiv
_atom_site_adp_type
_atom_site_calc_flag
_atom_site_occupancy
_atom_site_disorder_assembly
_atom_site_disorder_group
C C1 0.8160(2) 0.5120(3) 0.6172(2) 0.0197(6) Uani d 1 . .
H H1 0.871623 0.568453 0.590368 0.024 Uiso calc 1 . .
C C2 0.7428(2) 0.5865(4) 0.6739(2) 0.0224(7) Uani d 1 . .
H H2 0.741395 0.700674 0.692500 0.027 Uiso calc 1 . .
C C3 0.6726(2) 0.4613(3) 0.6979(2) 0.0206(6) Uani d 1 . .
H H3 0.615467 0.476238 0.735605 0.025 Uiso calc 1 . .
C C4 0.7017(2) 0.3089(3) 0.6559(2) 0.0184(6) Uani d 1 . .
H H4 0.666266 0.204813 0.659823 0.022 Uiso calc 1 . .
C C5 0.7923(2) 0.3371(3) 0.6071(2) 0.0172(6) Uani d 1 . .
C C6 0.8635(2) 0.2032(3) 0.5714(2) 0.0230(7) Uani d 1 . .
C C7 0.9527(3) 0.1482(4) 0.6762(3) 0.0381(9) Uani d 1 . .
H H7A 1.000785 0.243025 0.707718 0.057 Uiso calc 1 . .
H H7B 1.000107 0.060012 0.658058 0.057 Uiso calc 1 . .
H H7C 0.914114 0.106311 0.729745 0.057 Uiso calc 1 . .
C C8 0.7904(3) 0.0537(4) 0.5238(3) 0.0491(11) Uani d 1 . .
H H8A 0.838440 -0.032870 0.504889 0.074 Uiso calc 1 . .
H H8B 0.732053 0.087341 0.457472 0.074 Uiso calc 1 . .
H H8C 0.753562 0.010529 0.578296 0.074 Uiso calc 1 . .
C C9 0.9232(4) 0.2666(5) 0.4893(3) 0.0625(13) Uani d 1 . .
H H9A 0.866552 0.299405 0.421602 0.094 Uiso calc 1 . .
H H9B 0.971821 0.178851 0.472642 0.094 Uiso calc 1 . .
H H9C 0.970149 0.362890 0.520100 0.094 Uiso calc 1 . .
C C10 0.5452(2) 0.3181(3) 0.3980(2) 0.0179(6) Uani d 1 . .
C C11 0.5746(2) 0.7073(4) 0.4444(2) 0.0189(6) Uani d 1 . .
C C12 0.6983(2) 0.5190(3) 0.3786(2) 0.0197(6) Uani d 1 . .
O O1 0.50217(16) 0.2156(2) 0.33646(16) 0.0251(5) Uani d 1 . .
O O2 0.55213(16) 0.8396(2) 0.41126(16) 0.0259(5) Uani d 1 . .
O O3 0.73768(18) 0.5429(2) 0.30634(17) 0.0302(5) Uani d 1 . .
Mo Mo1 0.63311(2) 0.48528(3) 0.50317(2) 0.01290(8) Uani d 1 . .

loop_
_atom_site_aniso_label
_atom_site_aniso_U_11
_atom_site_aniso_U_22
_atom_site_aniso_U_33
_atom_site_aniso_U_12
_atom_site_aniso_U_13
_atom_site_aniso_U_23
C1 0.0147(15) 0.0257(16) 0.0162(14) -0.0030(12) -0.0001(11) 0.0002(12)
C2 0.0230(18) 0.0223(15) 0.0169(16) 0.0053(13) -0.0031(13) -0.0044(12)
C3 0.0170(16) 0.0344(17) 0.0091(14) 0.0089(13) 0.0014(11) 0.0011(12)
C4 0.0162(16) 0.0218(15) 0.0156(15) 0.0028(12) 0.0016(12) 0.0067(12)
C5 0.0129(16) 0.0212(15) 0.0145(15) 0.0022(11) -0.0015(12) 0.0012(11)
C6 0.0204(17) 0.0250(16) 0.0218(16) 0.0099(13) 0.0026(13) 0.0012(12)
C7 0.030(2) 0.042(2) 0.035(2) 0.0190(16) -0.0021(16) -0.0046(16)
C8 0.036(2) 0.040(2) 0.065(3) 0.0123(17) 0.0026(19) -0.0283(19)
C9 0.079(3) 0.054(3) 0.077(3) 0.040(2) 0.061(3) 0.029(2)
C10 0.0174(16) 0.0190(15) 0.0184(15) 0.0064(12) 0.0064(12) 0.0050(12)
C11 0.0124(16) 0.0267(17) 0.0170(15) -0.0024(12) 0.0030(12) -0.0021(12)
C12 0.0197(16) 0.0155(15) 0.0230(16) 0.0041(12) 0.0039(13) 0.0011(12)
O1 0.0268(12) 0.0224(11) 0.0241(12) 0.0005(9) 0.0032(9) -0.0097(9)
O2 0.0257(12) 0.0156(11) 0.0355(13) 0.0020(9) 0.0067(10) 0.0072(9)
O3 0.0413(14) 0.0292(12) 0.0274(12) 0.0044(10) 0.0216(11) 0.0055(9)
Mo1 0.01234(14) 0.01388(13) 0.01223(13) 0.00102(10) 0.00287(9) 0.00043(10)

loop_
_atom_type_symbol
_atom_type_description
_atom_type_scat_dispersion_real
_atom_type_scat_dispersion_imag
_atom_type_scat_source
C C 0.0033 0.0016 'International Tables Vol C Tables 4.2.6.8 and 6.1.1.4'
H H 0.0000 0.0000 'International Tables Vol C Tables 4.2.6.8 and 6.1.1.4'
O O 0.0106 0.0060 'International Tables Vol C Tables 4.2.6.8 and 6.1.1.4'
Mo Mo -1.6832 0.6857 'International Tables Vol C Tables 4.2.6.8 and 6.1.1.4'

loop_
_geom_angle_atom_site_label_1
_geom_angle_atom_site_label_2
_geom_angle_atom_site_label_3
_geom_angle_site_symmetry_1
_geom_angle_site_symmetry_3
_geom_angle
_geom_angle_publ_flag
C2 C1 C5 . . 108.7(2) ?
C2 C1 Mo1 . . 73.84(15) ?
C5 C1 Mo1 . . 73.53(15) ?
C2 C1 H1 . . 125.6 ?
C5 C1 H1 . . 125.6 ?
Mo1 C1 H1 . . 118.8 ?
C3 C2 C1 . . 107.8(2) ?
C3 C2 Mo1 . . 73.69(15) ?
C1 C2 Mo1 . . 70.87(15) ?
C3 C2 H2 . . 126.1 ?
C1 C2 H2 . . 126.1 ?
Mo1 C2 H2 . . 121.1 ?
C2 C3 C4 . . 108.2(3) ?
C2 C3 Mo1 . . 71.79(15) ?
C4 C3 Mo1 . . 71.76(15) ?
C2 C3 H3 . . 125.9 ?
C4 C3 H3 . . 125.9 ?
Mo1 C3 H3 . . 122.2 ?
C3 C4 C5 . . 108.9(2) ?
C3 C4 Mo1 . . 73.42(15) ?
C5 C4 Mo1 . . 72.33(15) ?
C3 C4 H4 . . 125.5 ?
C5 C4 H4 . . 125.5 ?
Mo1 C4 H4 . . 120.4 ?
C4 C5 C1 . . 106.2(2) ?
C4 C5 C6 . . 125.8(2) ?
C1 C5 C6 . . 127.1(3) ?
C4 C5 Mo1 . . 72.64(14) ?
C1 C5 Mo1 . . 70.68(14) ?
C6 C5 Mo1 . . 129.98(18) ?
C9 C6 C8 . . 109.7(3) ?
C9 C6 C5 . . 112.4(2) ?
C8 C6 C5 . . 110.9(2) ?
C9 C6 C7 . . 109.3(3) ?
C8 C6 C7 . . 108.5(3) ?
C5 C6 C7 . . 106.1(2) ?
C6 C7 H7A . . 109.5 ?
C6 C7 H7B . . 109.5 ?
H7A C7 H7B . . 109.5 ?
C6 C7 H7C . . 109.5 ?
H7A C7 H7C . . 109.5 ?
H7B C7 H7C . . 109.5 ?
C6 C8 H8A . . 109.5 ?
C6 C8 H8B . . 109.5 ?
H8A C8 H8B . . 109.5 ?
C6 C8 H8C . . 109.5 ?
H8A C8 H8C . . 109.5 ?
H8B C8 H8C . . 109.5 ?
C6 C9 H9A . . 109.5 ?
C6 C9 H9B . . 109.5 ?
H9A C9 H9B . . 109.5 ?
C6 C9 H9C . . 109.5 ?
H9A C9 H9C . . 109.5 ?
H9B C9 H9C . . 109.5 ?
O1 C10 Mo1 . . 174.6(2) ?
O2 C11 Mo1 . . 173.1(2) ?
O3 C12 Mo1 . . 178.2(2) ?
C12 Mo1 C10 . . 79.64(11) ?
C12 Mo1 C11 . . 76.04(11) ?
C10 Mo1 C11 . . 106.46(11) ?
C12 Mo1 C1 . . 87.50(11) ?
C10 Mo1 C1 . . 137.22(10) ?
C11 Mo1 C1 . . 109.68(10) ?
C12 Mo1 C5 . . 93.81(10) ?
C10 Mo1 C5 . . 104.20(10) ?
C11 Mo1 C5 . . 145.19(10) ?
C1 Mo1 C5 . . 35.79(9) ?
C12 Mo1 C2 . . 115.65(11) ?
C10 Mo1 C2 . . 156.39(10) ?
C11 Mo1 C2 . . 95.11(10) ?
C1 Mo1 C2 . . 35.29(9) ?
C5 Mo1 C2 . . 58.97(9) ?
C12 Mo1 C4 . . 127.37(10) ?
C10 Mo1 C4 . . 98.49(10) ?
C11 Mo1 C4 . . 149.01(10) ?
C1 Mo1 C4 . . 58.45(10) ?
C5 Mo1 C4 . . 35.03(9) ?
C2 Mo1 C4 . . 58.06(10) ?
C12 Mo1 C3 . . 145.58(11) ?
C10 Mo1 C3 . . 123.87(10) ?
C11 Mo1 C3 . . 114.21(10) ?
C1 Mo1 C3 . . 58.09(10) ?
C5 Mo1 C3 . . 58.36(9) ?
C2 Mo1 C3 . . 34.52(10) ?
C4 Mo1 C3 . . 34.82(9) ?

loop_
_geom_bond_atom_site_label_1
_geom_bond_atom_site_label_2
_geom_bond_site_symmetry_2
_geom_bond_distance
_geom_bond_publ_flag
C1 C2 . 1.418(4) ?
C1 C5 . 1.437(4) ?
C1 Mo1 . 2.318(3) ?
C1 H1 . 0.9500 ?
C2 C3 . 1.406(4) ?
C2 Mo1 . 2.357(3) ?
C2 H2 . 0.9500 ?
C3 C4 . 1.419(4) ?
C3 Mo1 . 2.381(3) ?
C3 H3 . 0.9500 ?
C4 C5 . 1.419(4) ?
C4 Mo1 . 2.360(3) ?
C4 H4 . 0.9500 ?
C5 C6 . 1.525(4) ?
C5 Mo1 . 2.356(3) ?
C6 C9 . 1.505(4) ?
C6 C8 . 1.522(4) ?
C6 C7 . 1.536(4) ?
C7 H7A . 0.9800 ?
C7 H7B . 0.9800 ?
C7 H7C . 0.9800 ?
C8 H8A . 0.9800 ?
C8 H8B . 0.9800 ?
C8 H8C . 0.9800 ?
C9 H9A . 0.9800 ?
C9 H9B . 0.9800 ?
C9 H9C . 0.9800 ?
C10 O1 . 1.158(3) ?
C10 Mo1 . 1.990(3) ?
C11 O2 . 1.151(3) ?
C11 Mo1 . 1.992(3) ?
C12 O3 . 1.154(3) ?
C12 Mo1 . 1.960(3) ?

loop_
_geom_hbond_atom_site_label_D
_geom_hbond_atom_site_label_H
_geom_hbond_atom_site_label_A
_geom_hbond_site_symmetry_A
_geom_hbond_distance_DH
_geom_hbond_distance_HA
_geom_hbond_distance_DA
_geom_hbond_angle_DHA
_geom_hbond_publ_flag
C4 H4 O2 3_666 0.95 2.60 3.212(3) 123 yes
C2 H2 O3 4_576 0.95 2.52 3.429(4) 160 yes

loop_
_geom_torsion_atom_site_label_1
_geom_torsion_atom_site_label_2
_geom_torsion_atom_site_label_3
_geom_torsion_atom_site_label_4
_geom_torsion_site_symmetry_1
_geom_torsion_site_symmetry_2
_geom_torsion_site_symmetry_3
_geom_torsion_site_symmetry_4
_geom_torsion
_geom_torsion_publ_flag
C5 C1 C2 C3 . . . . -0.9(3) ?
Mo1 C1 C2 C3 . . . . 64.91(18) ?
C5 C1 C2 Mo1 . . . . -65.81(18) ?
C1 C2 C3 C4 . . . . -0.1(3) ?
Mo1 C2 C3 C4 . . . . 62.92(18) ?
C1 C2 C3 Mo1 . . . . -63.06(18) ?
C2 C3 C4 C5 . . . . 1.2(3) ?
Mo1 C3 C4 C5 . . . . 64.09(18) ?
C2 C3 C4 Mo1 . . . . -62.93(19) ?
C3 C4 C5 C1 . . . . -1.7(3) ?
Mo1 C4 C5 C1 . . . . 63.12(17) ?
C3 C4 C5 C6 . . . . 168.0(2) ?
Mo1 C4 C5 C6 . . . . -127.2(3) ?
C3 C4 C5 Mo1 . . . . -64.78(18) ?
C2 C1 C5 C4 . . . . 1.6(3) ?
Mo1 C1 C5 C4 . . . . -64.44(17) ?
C2 C1 C5 C6 . . . . -167.9(2) ?
Mo1 C1 C5 C6 . . . . 126.0(3) ?
C2 C1 C5 Mo1 . . . . 66.01(18) ?
C4 C5 C6 C9 . . . . 160.1(3) ?
C1 C5 C6 C9 . . . . -32.3(4) ?
Mo1 C5 C6 C9 . . . . 63.0(4) ?
C4 C5 C6 C8 . . . . 37.0(4) ?
C1 C5 C6 C8 . . . . -155.4(3) ?
Mo1 C5 C6 C8 . . . . -60.1(3) ?
C4 C5 C6 C7 . . . . -80.5(3) ?
C1 C5 C6 C7 . . . . 87.0(3) ?
Mo1 C5 C6 C7 . . . . -177.7(2) ?
